data_1549169
loop_
_publ_author_name
'Zorina-Tikhonova, Ekaterina N.'
'Chistyakov, Aleksandr S.'
'Kiskin, Mikhail A.'
'Sidorov, Aleksei A.'
'Dorovatovskii, Pavel V.'
'Zubavichus, Yan V.'
'Voronova, Eugenia D.'
'Godovikov, Ivan A.'
'Korlyukov, Alexander A.'
'Eremenko, Igor L.'
'Vologzhanina, Anna V.'

_publ_section_title
;
 Exploitation of knowledge databases in the synthesis of zinc(II)
 malonates with photo-sensitive and photo-insensitive
 <i>N</i>,<i>N</i>'-containing linkers
;
_journal_issue 3
_journal_name_full IUCrJ
_journal_page_first
;
;
_journal_paper_doi 10.1107/S2052252518001641
_journal_volume 5
_journal_year 2018
_chemical_formula_moiety 'C22 H22.5 N2.5 O4 Zn'
_chemical_formula_sum 'C22 H22.5 N2.5 O4 Zn'
_chemical_formula_weight 451.29
_chemical_name_systematic
;
Catena(tris(mu-1,2-bis(4-pyridine)ethylene-N,N')-(mu-tetrakis(4-pyridyl)
cyclobutane-N,N')-tetrakis(mu-diethylmalonato-O,O')-tetrazinc(II)
;
_space_group_crystal_system orthorhombic
_space_group_IT_number 60
_space_group_name_Hall '-P 2n 2ab'
_space_group_name_H-M_alt 'P b c n'
_symmetry_space_group_name_Hall '-P 2n 2ab'
_symmetry_space_group_name_H-M 'P b c n'
_atom_sites_solution_hydrogens geom
_audit_creation_method SHELXL-2014
_cell_angle_alpha 90
_cell_angle_beta 90
_cell_angle_gamma 90
_cell_formula_units_Z 8
_cell_length_a 9.845(8)
_cell_length_b 22.082(17)
_cell_length_c 21.905(17)
_cell_measurement_reflns_used 3429
_cell_measurement_temperature 120(2)
_cell_measurement_theta_max 24.95
_cell_measurement_theta_min 2.09
_cell_volume 4762(6)
_computing_structure_refinement 'SHELXL-2014 (Sheldrick, 2014)'
_diffrn_ambient_temperature 120(2)
_diffrn_measured_fraction_theta_full 1.000
_diffrn_measured_fraction_theta_max 0.982
_diffrn_measurement_device_type 'Bruker Apex II CCD area detector'
_diffrn_radiation_type MoK\a
_diffrn_radiation_wavelength 0.71073
_diffrn_reflns_av_R_equivalents 0.2024
_diffrn_reflns_av_unetI/netI 0.1287
_diffrn_reflns_Laue_measured_fraction_full 1.000
_diffrn_reflns_Laue_measured_fraction_max 0.982
_diffrn_reflns_limit_h_max 13
_diffrn_reflns_limit_h_min -14
_diffrn_reflns_limit_k_max 31
_diffrn_reflns_limit_k_min -31
_diffrn_reflns_limit_l_max 31
_diffrn_reflns_limit_l_min -31
_diffrn_reflns_number 40353
_diffrn_reflns_point_group_measured_fraction_full 1.000
_diffrn_reflns_point_group_measured_fraction_max 0.982
_diffrn_reflns_theta_full 26.000
_diffrn_reflns_theta_max 30.741
_diffrn_reflns_theta_min 1.859
_exptl_absorpt_coefficient_mu 1.059
_exptl_absorpt_correction_T_max 0.903
_exptl_absorpt_correction_T_min 0.786
_exptl_absorpt_correction_type multi-scan
_exptl_absorpt_process_details SADABS
_exptl_crystal_colour yellow
_exptl_crystal_density_diffrn 1.259
_exptl_crystal_description prism
_exptl_crystal_F_000 1872
_exptl_crystal_size_max 0.43
_exptl_crystal_size_mid 0.29
_exptl_crystal_size_min 0.21
_refine_diff_density_max 1.291
_refine_diff_density_min -0.764
_refine_diff_density_rms 0.104
_refine_ls_extinction_method none
_refine_ls_goodness_of_fit_ref 1.008
_refine_ls_hydrogen_treatment constr
_refine_ls_matrix_type full
_refine_ls_number_parameters 252
_refine_ls_number_reflns 7285
_refine_ls_number_restraints 21
_refine_ls_restrained_S_all 1.008
_refine_ls_R_factor_all 0.2350
_refine_ls_R_factor_gt 0.1144
_refine_ls_shift/su_max 0.000
_refine_ls_shift/su_mean 0.000
_refine_ls_structure_factor_coef Fsqd
_refine_ls_weighting_details 'w=1/[\s^2^(Fo^2^)+(0.0300P)^2^+41.9000P] where P=(Fo^2^+2Fc^2^)/3'
_refine_ls_weighting_scheme calc
_refine_ls_wR_factor_gt 0.1887
_refine_ls_wR_factor_ref 0.2372
_reflns_Friedel_coverage 0.000
_reflns_number_gt 3089
_reflns_number_total 7285
_reflns_threshold_expression 'I > 2\s(I)'
_cod_data_source_file lq5010.cif
_cod_data_source_block 7a
_cod_original_formula_sum 'C22 H22.50 N2.50 O4 Zn'
_cod_database_code 1549169
_shelxl_version_number 2014-3
_shelx_space_group_comment
;
The symmetry employed for this shelxl refinement is uniquely defined
by the following loop, which should always be used as a source of
symmetry information in preference to the above space-group names.
They are only intended as comments.
;
_olex2_refinement_description
;
1. Others
 Fixed Sof: N3(0.5) C24(0.5) H24(0.5) C25(0.5) H25(0.5) C21(0.5) C22(0.5)
 H22(0.5) C23(0.5) H23(0.5) C20(0.5) H20(0.5)
 Fixed Uiso: H24(0.233) H25(0.233) H22(0.233) H23(0.233) H4A(0.077) H4B(0.077)
 H5A(0.148) H5B(0.148) H5C(0.148) H6A(0.078) H6B(0.078) H7A(0.15) H7B(0.15)
 H7C(0.15) H8(0.054) H9(0.059) H11(0.059) H12(0.054) H13(0.066) H14(0.074)
 H15(0.086) H17(0.121) H18(0.1) H19(0.117) H20(0.233)
 Fixed X: H24(0.6863) H25(0.8869) H22(0.7079) H23(0.5074) H4A(0.5671)
 H4B(0.6515) H5A(0.46) H5B(0.5387) H5C(0.4304) H6A(0.8688) H6B(0.7465)
 H7A(0.9442) H7B(0.8274) H7C(0.9446) H8(0.2064) H9(0.0433) H11(0.3232)
 H12(0.4792) H13(0.1006) H14(0.7977) H15(0.9655) H17(0.6808) H18(0.5228)
 H19(0.916) H20(0.9592)
 Fixed Y: H24(0.519) H25(0.4731) H22(0.4214) H23(0.4673) H4A(0.2802)
 H4B(0.3152) H5A(0.3724) H5B(0.4047) H5C(0.3547) H6A(0.3939) H6B(0.4213)
 H7A(0.347) H7B(0.3804) H7C(0.4179) H8(0.3088) H9(0.3807) H11(0.5092)
 H12(0.4345) H13(0.5423) H14(0.3128) H15(0.3225) H17(0.3053) H18(0.2997)
 H19(0.3032) H20(0.4104)
 Fixed Z: H24(0.3607) H25(0.3297) H22(0.1733) H23(0.2042) H4A(0.6504)
 H4B(0.6996) H5A(0.6231) H5B(0.6761) H5C(0.6911) H6A(0.5931) H6B(0.6294)
 H7A(0.6843) H7B(0.7194) H7C(0.6892) H8(0.4783) H9(0.4984) H11(0.4677)
 H12(0.4531) H13(0.499) H14(0.4458) H15(0.3726) H17(0.2452) H18(0.3193)
 H19(0.2064) H20(0.1896)
;

loop_
_space_group_symop_operation_xyz
'x, y, z'
'-x+1/2, -y+1/2, z+1/2'
'-x, y, -z+1/2'
'x+1/2, -y+1/2, -z'
'-x, -y, -z'
'x-1/2, y-1/2, -z-1/2'
'x, -y, z-1/2'
'-x-1/2, y-1/2, z'

loop_
_atom_site_label
_atom_site_type_symbol
_atom_site_fract_x
_atom_site_fract_y
_atom_site_fract_z
_atom_site_U_iso_or_equiv
_atom_site_adp_type
_atom_site_occupancy
_atom_site_site_symmetry_order
_atom_site_calc_flag
_atom_site_refinement_flags_posn
_atom_site_refinement_flags_adp
_atom_site_refinement_flags_occupancy
_atom_site_disorder_assembly
_atom_site_disorder_group
Zn1 Zn 0.49767(10) 0.29677(3) 0.45425(3) 0.0378(2) Uani 1 1 d . . . . .
O1 O 0.5885(5) 0.2874(2) 0.53270(18) 0.0413(12) Uani 1 1 d . . . . .
O2 O 0.6572(6) 0.3834(2) 0.5198(2) 0.0488(13) Uani 1 1 d . . . . .
O3 O 0.8978(5) 0.2784(2) 0.55856(18) 0.0412(12) Uani 1 1 d . . . . .
O4 O 0.8130(6) 0.2327(2) 0.6410(2) 0.0540(14) Uani 1 1 d . . . . .
N1 N 0.3596(6) 0.3641(3) 0.4636(2) 0.0392(14) Uani 1 1 d . . . . .
N2 N 0.6445(7) 0.3064(3) 0.3905(3) 0.0484(16) Uani 1 1 d . . . . .
N3 N 0.577(2) 0.4977(10) 0.2855(13) 0.194(7) Uani 0.5 1 d G . P A -1
C24 C 0.691(3) 0.4994(10) 0.3231(9) 0.194(7) Uani 0.5 1 d G . P A -1
H24 H 0.6863 0.5190 0.3607 0.233 Uiso 0.5 1 calc R U P A -1
C25 C 0.811(2) 0.4719(12) 0.3046(13) 0.194(7) Uani 0.5 1 d G . P A -1
H25 H 0.8869 0.4731 0.3297 0.233 Uiso 0.5 1 calc R U P A -1
C21 C 0.817(2) 0.4427(11) 0.2484(14) 0.194(7) Uani 0.5 1 d G . P A -1
C22 C 0.704(3) 0.4410(10) 0.2108(9) 0.194(7) Uani 0.5 1 d G . P A -1
H22 H 0.7079 0.4214 0.1733 0.233 Uiso 0.5 1 calc R U P A -1
C23 C 0.583(2) 0.4684(11) 0.2294(12) 0.194(7) Uani 0.5 1 d G . P A -1
H23 H 0.5074 0.4673 0.2042 0.233 Uiso 0.5 1 calc R U P A -1
C1 C 0.6503(8) 0.3360(3) 0.5494(3) 0.0418(17) Uani 1 1 d . . . . .
C2 C 0.7220(8) 0.3305(3) 0.6122(3) 0.0446(19) Uani 1 1 d . . . . .
C3 C 0.8173(8) 0.2764(3) 0.6052(3) 0.0420(18) Uani 1 1 d . . . . .
C4 C 0.6097(9) 0.3187(4) 0.6597(3) 0.064(3) Uani 1 1 d . . . . .
H4A H 0.5671 0.2802 0.6504 0.077 Uiso 1 1 calc R U . . .
H4B H 0.6515 0.3152 0.6996 0.077 Uiso 1 1 calc R U . . .
C5 C 0.4995(13) 0.3671(5) 0.6628(4) 0.099(4) Uani 1 1 d . . . . .
H5A H 0.4600 0.3724 0.6231 0.148 Uiso 1 1 calc R U . . .
H5B H 0.5387 0.4047 0.6761 0.148 Uiso 1 1 calc R U . . .
H5C H 0.4304 0.3547 0.6911 0.148 Uiso 1 1 calc R U . . .
C6 C 0.8068(10) 0.3867(4) 0.6267(4) 0.065(3) Uani 1 1 d . . . . .
H6A H 0.8688 0.3939 0.5931 0.078 Uiso 1 1 calc R U . . .
H6B H 0.7465 0.4213 0.6294 0.078 Uiso 1 1 calc R U . . .
C7 C 0.8882(13) 0.3826(5) 0.6853(4) 0.100(4) Uani 1 1 d . . . . .
H7A H 0.9442 0.3470 0.6843 0.150 Uiso 1 1 calc R U . . .
H7B H 0.8274 0.3804 0.7194 0.150 Uiso 1 1 calc R U . . .
H7C H 0.9446 0.4179 0.6892 0.150 Uiso 1 1 calc R U . . .
C8 C 0.2304(8) 0.3495(3) 0.4769(3) 0.0446(18) Uani 1 1 d . . . . .
H8 H 0.2064 0.3088 0.4783 0.054 Uiso 1 1 calc R U . . .
C9 C 0.1312(8) 0.3927(3) 0.4886(3) 0.0495(19) Uani 1 1 d . . . . .
H9 H 0.0433 0.3807 0.4984 0.059 Uiso 1 1 calc R U . . .
C10 C 0.1639(8) 0.4544(3) 0.4856(3) 0.0476(19) Uani 1 1 d . . . . .
C11 C 0.2969(8) 0.4689(3) 0.4711(4) 0.0489(19) Uani 1 1 d . . . . .
H11 H 0.3232 0.5092 0.4677 0.059 Uiso 1 1 calc R U . . .
C12 C 0.3900(8) 0.4235(3) 0.4615(3) 0.0451(18) Uani 1 1 d . . . . .
H12 H 0.4792 0.4345 0.4531 0.054 Uiso 1 1 calc R U . . .
C13 C 0.0661(8) 0.5031(4) 0.4966(4) 0.0546(19) Uani 1 1 d . . . . .
H13 H 0.1006 0.5423 0.4990 0.066 Uiso 1 1 calc R U . . .
C14 C 0.7735(9) 0.3125(4) 0.4048(4) 0.062(2) Uani 1 1 d . U . . .
H14 H 0.7977 0.3128 0.4458 0.074 Uiso 1 1 calc R U . . .
C15 C 0.8750(10) 0.3185(4) 0.3611(4) 0.072(3) Uani 1 1 d . U . . .
H15 H 0.9655 0.3225 0.3726 0.086 Uiso 1 1 calc R U . . .
C16 C 0.8372(11) 0.3185(4) 0.2992(4) 0.071(2) Uani 1 1 d . U . . .
C17 C 0.7072(11) 0.3089(6) 0.2858(4) 0.100(4) Uani 1 1 d . U . . .
H17 H 0.6808 0.3053 0.2452 0.121 Uiso 1 1 calc R U . . .
C18 C 0.6134(11) 0.3044(5) 0.3304(4) 0.084(3) Uani 1 1 d . U . . .
H18 H 0.5228 0.2997 0.3193 0.100 Uiso 1 1 calc R U . . .
C19 C 0.9383(11) 0.3272(5) 0.2426(6) 0.098(4) Uani 1 1 d . . . . .
H19 H 0.9160 0.3032 0.2064 0.117 Uiso 1 1 calc R U . . .
C20 C 0.936(4) 0.4026(16) 0.2324(18) 0.194(7) Uani 0.5 1 d . . P . .
H20 H 0.9592 0.4104 0.1896 0.233 Uiso 0.5 1 calc R U P A .

loop_
_atom_site_aniso_label
_atom_site_aniso_U_11
_atom_site_aniso_U_22
_atom_site_aniso_U_33
_atom_site_aniso_U_23
_atom_site_aniso_U_13
_atom_site_aniso_U_12
Zn1 0.0446(4) 0.0454(4) 0.0233(3) 0.0033(3) 0.0033(4) 0.0029(5)
O1 0.062(3) 0.041(3) 0.021(2) 0.0019(19) 0.001(2) 0.001(3)
O2 0.065(4) 0.041(3) 0.040(3) 0.001(2) -0.004(3) 0.001(3)
O3 0.056(3) 0.054(3) 0.0137(19) -0.0005(19) -0.003(2) -0.003(3)
O4 0.074(4) 0.063(3) 0.025(2) 0.004(2) -0.003(3) 0.006(3)
N1 0.060(4) 0.049(3) 0.009(2) 0.005(2) 0.008(2) 0.000(3)
N2 0.050(4) 0.067(4) 0.028(3) 0.002(3) 0.010(3) -0.003(4)
N3 0.199(17) 0.207(15) 0.177(15) 0.031(12) 0.025(13) 0.078(13)
C24 0.199(17) 0.207(15) 0.177(15) 0.031(12) 0.025(13) 0.078(13)
C25 0.199(17) 0.207(15) 0.177(15) 0.031(12) 0.025(13) 0.078(13)
C21 0.199(17) 0.207(15) 0.177(15) 0.031(12) 0.025(13) 0.078(13)
C22 0.199(17) 0.207(15) 0.177(15) 0.031(12) 0.025(13) 0.078(13)
C23 0.199(17) 0.207(15) 0.177(15) 0.031(12) 0.025(13) 0.078(13)
C1 0.062(5) 0.037(4) 0.027(3) -0.005(3) -0.003(3) 0.005(4)
C2 0.063(5) 0.049(4) 0.021(3) -0.005(3) -0.008(3) 0.002(4)
C3 0.055(5) 0.043(4) 0.028(3) -0.003(3) -0.016(3) -0.001(4)
C4 0.071(6) 0.102(7) 0.019(3) -0.005(4) 0.004(4) 0.015(6)
C5 0.104(8) 0.146(10) 0.045(5) 0.000(6) 0.010(6) 0.051(9)
C6 0.092(7) 0.056(5) 0.048(5) -0.009(4) -0.018(5) 0.007(5)
C7 0.143(11) 0.090(8) 0.066(6) -0.018(6) -0.058(7) -0.005(8)
C8 0.054(5) 0.033(4) 0.047(4) 0.005(3) 0.007(4) 0.001(4)
C9 0.043(5) 0.050(5) 0.055(5) 0.003(4) 0.010(4) 0.008(4)
C10 0.056(5) 0.041(4) 0.046(4) 0.007(3) 0.004(4) 0.009(4)
C11 0.052(5) 0.039(4) 0.056(5) 0.011(4) -0.005(4) 0.001(4)
C12 0.044(4) 0.044(4) 0.047(4) 0.014(3) -0.001(4) -0.002(4)
C13 0.062(5) 0.037(4) 0.064(5) 0.001(3) 0.002(6) 0.001(5)
C14 0.050(5) 0.084(7) 0.050(4) -0.005(4) 0.014(4) 0.002(5)
C15 0.058(5) 0.084(7) 0.074(5) -0.008(5) 0.026(4) -0.001(5)
C16 0.087(5) 0.070(6) 0.055(4) -0.005(4) 0.036(4) 0.000(5)
C17 0.084(5) 0.180(13) 0.038(4) 0.000(5) 0.027(4) -0.014(6)
C18 0.069(6) 0.151(10) 0.031(4) -0.001(5) 0.012(4) -0.010(6)
C19 0.115(10) 0.094(7) 0.085(8) 0.007(7) -0.061(7) -0.012(7)
C20 0.199(17) 0.207(15) 0.177(15) 0.031(12) 0.025(13) 0.078(13)

loop_
_atom_type_symbol
_atom_type_description
_atom_type_scat_dispersion_real
_atom_type_scat_dispersion_imag
_atom_type_scat_source
C C 0.0033 0.0016 'International Tables Vol C Tables 4.2.6.8 and 6.1.1.4'
H H 0.0000 0.0000 'International Tables Vol C Tables 4.2.6.8 and 6.1.1.4'
N N 0.0061 0.0033 'International Tables Vol C Tables 4.2.6.8 and 6.1.1.4'
O O 0.0106 0.0060 'International Tables Vol C Tables 4.2.6.8 and 6.1.1.4'
Zn Zn 0.2839 1.4301 'International Tables Vol C Tables 4.2.6.8 and 6.1.1.4'

loop_
_geom_angle_atom_site_label_1
_geom_angle_atom_site_label_2
_geom_angle_atom_site_label_3
_geom_angle
_geom_angle_site_symmetry_1
_geom_angle_site_symmetry_3
O1 Zn1 O3 105.57(19) . 4_456
O1 Zn1 N1 107.3(2) . .
O1 Zn1 N2 107.0(2) . .
O3 Zn1 N1 107.5(2) 4_456 .
O3 Zn1 N2 110.5(2) 4_456 .
N2 Zn1 N1 118.2(2) . .
C1 O1 Zn1 112.3(4) . .
C3 O3 Zn1 113.1(4) . 4_556
C8 N1 Zn1 118.8(5) . .
C8 N1 C12 116.8(7) . .
C12 N1 Zn1 124.3(5) . .
C14 N2 Zn1 122.4(5) . .
C14 N2 C18 117.0(7) . .
C18 N2 Zn1 120.5(6) . .
C24 N3 C23 120.0 . .
N3 C24 H24 120.0 . .
C25 C24 N3 120.0 . .
C25 C24 H24 120.0 . .
C24 C25 H25 120.0 . .
C24 C25 C21 120.0 . .
C21 C25 H25 120.0 . .
C25 C21 C20 121(3) . .
C22 C21 C25 120.0 . .
C22 C21 C20 118(3) . .
C21 C22 H22 120.0 . .
C21 C22 C23 120.0 . .
C23 C22 H22 120.0 . .
N3 C23 H23 120.0 . .
C22 C23 N3 120.0 . .
C22 C23 H23 120.0 . .
O1 C1 C2 113.7(6) . .
O2 C1 O1 125.7(6) . .
O2 C1 C2 120.6(7) . .
C3 C2 C1 104.6(5) . .
C3 C2 C4 112.2(7) . .
C3 C2 C6 108.7(7) . .
C4 C2 C1 106.6(6) . .
C6 C2 C1 111.6(6) . .
C6 C2 C4 112.9(7) . .
O3 C3 C2 115.3(6) . .
O4 C3 O3 123.1(7) . .
O4 C3 C2 121.5(7) . .
C2 C4 H4A 108.5 . .
C2 C4 H4B 108.5 . .
H4A C4 H4B 107.5 . .
C5 C4 C2 115.0(8) . .
C5 C4 H4A 108.5 . .
C5 C4 H4B 108.5 . .
C4 C5 H5A 109.5 . .
C4 C5 H5B 109.5 . .
C4 C5 H5C 109.5 . .
H5A C5 H5B 109.5 . .
H5A C5 H5C 109.5 . .
H5B C5 H5C 109.5 . .
C2 C6 H6A 108.6 . .
C2 C6 H6B 108.6 . .
H6A C6 H6B 107.6 . .
C7 C6 C2 114.6(8) . .
C7 C6 H6A 108.6 . .
C7 C6 H6B 108.6 . .
C6 C7 H7A 109.5 . .
C6 C7 H7B 109.5 . .
C6 C7 H7C 109.5 . .
H7A C7 H7B 109.5 . .
H7A C7 H7C 109.5 . .
H7B C7 H7C 109.5 . .
N1 C8 H8 118.6 . .
N1 C8 C9 122.8(7) . .
C9 C8 H8 118.6 . .
C8 C9 H9 120.1 . .
C8 C9 C10 119.8(7) . .
C10 C9 H9 120.1 . .
C9 C10 C13 123.8(8) . .
C11 C10 C9 116.9(7) . .
C11 C10 C13 119.4(7) . .
C10 C11 H11 120.1 . .
C12 C11 C10 119.8(7) . .
C12 C11 H11 120.1 . .
N1 C12 C11 123.9(7) . .
N1 C12 H12 118.0 . .
C11 C12 H12 118.0 . .
C10 C13 H13 116.9 . .
C13 C13 C10 126.3(11) 5_566 .
C13 C13 H13 116.9 5_566 .
N2 C14 H14 118.7 . .
N2 C14 C15 122.7(8) . .
C15 C14 H14 118.7 . .
C14 C15 H15 120.9 . .
C14 C15 C16 118.2(9) . .
C16 C15 H15 120.9 . .
C15 C16 C19 125.6(9) . .
C17 C16 C15 117.9(8) . .
C17 C16 C19 116.5(9) . .
C16 C17 H17 119.6 . .
C16 C17 C18 120.7(10) . .
C18 C17 H17 119.6 . .
N2 C18 H18 118.4 . .
C17 C18 N2 123.2(10) . .
C17 C18 H18 118.4 . .
C16 C19 H19 115.1 . .
C16 C19 C20 102.4(17) . .
C19 C19 C16 113.7(14) 3_755 .
C19 C19 H19 115.1 3_755 .
C19 C19 C20 92.7(13) 3_755 .
C20 C19 H19 115.1 . .
C21 C20 C19 124(3) . .
C21 C20 H20 107.4 . .
C19 C20 H20 107.4 . .
C20 C20 C21 123(4) 3_755 .
C20 C20 C19 85.3(13) 3_755 .
C20 C20 H20 107.4 3_755 .

loop_
_geom_bond_atom_site_label_1
_geom_bond_atom_site_label_2
_geom_bond_distance
_geom_bond_site_symmetry_2
Zn1 O1 1.948(4) .
Zn1 O3 1.950(5) 4_456
Zn1 N1 2.025(6) .
Zn1 N2 2.022(6) .
O1 C1 1.285(8) .
O2 C1 1.234(8) .
O3 Zn1 1.950(5) 4_556
O3 C3 1.294(8) .
O4 C3 1.244(8) .
N1 C8 1.344(9) .
N1 C12 1.346(9) .
N2 C14 1.314(10) .
N2 C18 1.353(10) .
N3 C24 1.3900 .
N3 C23 1.3900 .
C24 H24 0.9300 .
C24 C25 1.3900 .
C25 H25 0.9300 .
C25 C21 1.3900 .
C21 C22 1.3900 .
C21 C20 1.51(4) .
C22 H22 0.9300 .
C22 C23 1.3900 .
C23 H23 0.9300 .
C1 C2 1.551(9) .
C2 C3 1.527(10) .
C2 C4 1.540(11) .
C2 C6 1.529(11) .
C4 H4A 0.9700 .
C4 H4B 0.9700 .
C4 C5 1.524(13) .
C5 H5A 0.9600 .
C5 H5B 0.9600 .
C5 H5C 0.9600 .
C6 H6A 0.9700 .
C6 H6B 0.9700 .
C6 C7 1.515(11) .
C7 H7A 0.9600 .
C7 H7B 0.9600 .
C7 H7C 0.9600 .
C8 H8 0.9300 .
C8 C9 1.389(10) .
C9 H9 0.9300 .
C9 C10 1.402(10) .
C10 C11 1.386(11) .
C10 C13 1.463(11) .
C11 H11 0.9300 .
C11 C12 1.374(10) .
C12 H12 0.9300 .
C13 C13 1.317(15) 5_566
C13 H13 0.9300 .
C14 H14 0.9300 .
C14 C15 1.390(11) .
C15 H15 0.9300 .
C15 C16 1.406(13) .
C16 C17 1.330(14) .
C16 C19 1.601(15) .
C17 H17 0.9300 .
C17 C18 1.347(12) .
C18 H18 0.9300 .
C19 C19 1.26(2) 3_755
C19 H19 0.9800 .
C19 C20 1.68(3) .
C20 C20 1.48(7) 3_755
C20 H20 0.9800 .
